data_7244674
loop_
_publ_author_name
'Tominaga, Masahide'
'Kondo, Sana'
'Hyodo, Tadashi'
'Kawahata, Masatoshi'
'Yamaguchi, Kentaro'

_publ_section_title
;
 Structure analysis of inclusion crystals of diimide-based macrocycles
 with halocarbons
;
_journal_name_full CrystEngComm
_journal_paper_doi 10.1039/D2CE00118G
_journal_year 2022
_chemical_formula_sum 'C78 H80 Br8 O4'
_chemical_formula_weight 1720.70
_space_group_crystal_system triclinic
_space_group_IT_number 2
_space_group_name_Hall '-P 1'
_space_group_name_H-M_alt 'P -1'
_atom_sites_solution_hydrogens geom
_audit_creation_method SHELXL-2018/3
_audit_update_record
;
2022-01-07 deposited with the CCDC.	2022-03-21 downloaded from the CCDC.
;
_cell_angle_alpha 101.231(3)
_cell_angle_beta 104.003(3)
_cell_angle_gamma 93.302(3)
_cell_formula_units_Z 1
_cell_length_a 10.3961(12)
_cell_length_b 11.9472(13)
_cell_length_c 14.8227(16)
_cell_measurement_reflns_used 9742
_cell_measurement_temperature 100(2)
_cell_measurement_theta_max 78.44
_cell_measurement_theta_min 3.61
_cell_volume 1741.5(3)
_computing_cell_refinement 'SAINT (Bruker AXS, 2015)'
_computing_data_collection 'APEX3 (Bruker AXS, 2015)'
_computing_data_reduction 'SAINT (Bruker AXS, 2015)'
_computing_molecular_graphics 'ORTEP-3 for Windows (Farrugia, 1997)'
_computing_publication_material 'SHELXLE (H\"ubschle et al., 2011)'
_computing_structure_refinement 'SHELXL-2018/3 (Sheldrick, 2018)'
_computing_structure_solution 'SHELXT 2014/5 (Sheldrick, 2015)'
_diffrn_ambient_temperature 100(2)
_diffrn_detector_area_resol_mean 10.24
_diffrn_measured_fraction_theta_full 0.976
_diffrn_measured_fraction_theta_max 0.922
_diffrn_measurement_device_type 'BrukerD8 goniometer'
_diffrn_measurement_method 'omega and phi scans'
_diffrn_radiation_type CuK\a
_diffrn_radiation_wavelength 1.54178
_diffrn_reflns_av_R_equivalents 0.0439
_diffrn_reflns_av_unetI/netI 0.0354
_diffrn_reflns_Laue_measured_fraction_full 0.976
_diffrn_reflns_Laue_measured_fraction_max 0.922
_diffrn_reflns_limit_h_max 13
_diffrn_reflns_limit_h_min -12
_diffrn_reflns_limit_k_max 15
_diffrn_reflns_limit_k_min -13
_diffrn_reflns_limit_l_max 18
_diffrn_reflns_limit_l_min -18
_diffrn_reflns_number 23618
_diffrn_reflns_point_group_measured_fraction_full 0.976
_diffrn_reflns_point_group_measured_fraction_max 0.922
_diffrn_reflns_theta_full 67.679
_diffrn_reflns_theta_max 79.935
_diffrn_reflns_theta_min 3.147
_diffrn_source 'rotating-anode X-ray tube'
_exptl_absorpt_coefficient_mu 5.896
_exptl_absorpt_correction_T_max 0.9403
_exptl_absorpt_correction_T_min 0.8968
_exptl_absorpt_correction_type empirical
_exptl_absorpt_process_details 'SADABS Sheldrick 1996'
_exptl_crystal_colour colourless
_exptl_crystal_density_diffrn 1.641
_exptl_crystal_description prismatic
_exptl_crystal_F_000 860
_exptl_crystal_size_max 0.110
_exptl_crystal_size_mid 0.100
_exptl_crystal_size_min 0.100
_refine_diff_density_max 1.570
_refine_diff_density_min -2.026
_refine_diff_density_rms 0.116
_refine_ls_extinction_method none
_refine_ls_goodness_of_fit_ref 1.111
_refine_ls_hydrogen_treatment constr
_refine_ls_matrix_type full
_refine_ls_number_parameters 408
_refine_ls_number_reflns 7009
_refine_ls_number_restraints 0
_refine_ls_restrained_S_all 1.111
_refine_ls_R_factor_all 0.0488
_refine_ls_R_factor_gt 0.0474
_refine_ls_shift/su_max 0.001
_refine_ls_shift/su_mean 0.000
_refine_ls_structure_factor_coef Fsqd
_refine_ls_weighting_details 'w=1/[\s^2^(Fo^2^)+(0.0409P)^2^+5.7451P] where P=(Fo^2^+2Fc^2^)/3'
_refine_ls_weighting_scheme calc
_refine_ls_wR_factor_gt 0.1210
_refine_ls_wR_factor_ref 0.1220
_reflns_Friedel_coverage 0.000
_reflns_number_gt 6695
_reflns_number_total 7009
_reflns_threshold_expression 'I > 2\s(I)'
_cod_data_source_file d2ce00118g2.cif
_cod_data_source_block 4a
_cod_database_code 7244674
_shelx_shelxl_version_number 2018/3
_shelx_space_group_comment
;
The symmetry employed for this shelxl refinement is uniquely defined
by the following loop, which should always be used as a source of
symmetry information in preference to the above space-group names.
They are only intended as comments.
;
_shelx_estimated_absorpt_t_min 0.563
_shelx_estimated_absorpt_t_max 0.590

loop_
_space_group_symop_operation_xyz
'x, y, z'
'-x, -y, -z'

loop_
_atom_site_label
_atom_site_type_symbol
_atom_site_fract_x
_atom_site_fract_y
_atom_site_fract_z
_atom_site_U_iso_or_equiv
_atom_site_adp_type
_atom_site_occupancy
_atom_site_site_symmetry_order
_atom_site_calc_flag
_atom_site_refinement_flags_posn
_atom_site_refinement_flags_adp
_atom_site_refinement_flags_occupancy
_atom_site_disorder_assembly
_atom_site_disorder_group
C1 C 0.8760(3) 0.6442(3) 0.7574(2) 0.0166(6) Uani 1 1 d . . . . .
C2 C 0.9464(4) 0.5643(3) 0.8193(2) 0.0215(7) Uani 1 1 d . . . . .
H2A H 0.882722 0.497647 0.815724 0.026 Uiso 1 1 calc R U . . .
H2AB H 1.021383 0.535144 0.794839 0.026 Uiso 1 1 calc R U . . .
C3 C 0.9991(4) 0.6295(3) 0.9233(2) 0.0280(8) Uani 1 1 d . . . . .
H3 H 1.045003 0.576897 0.962308 0.034 Uiso 1 1 calc R U . . .
C4 C 1.0988(3) 0.7331(3) 0.9297(2) 0.0214(7) Uani 1 1 d . . . . .
H4A H 1.132747 0.774479 0.996957 0.026 Uiso 1 1 calc R U . . .
H4AB H 1.175524 0.705889 0.906512 0.026 Uiso 1 1 calc R U . . .
C5 C 1.0311(3) 0.8154(3) 0.8696(2) 0.0176(6) Uani 1 1 d . . . . .
C6 C 0.9784(3) 0.7463(3) 0.7659(2) 0.0157(6) Uani 1 1 d . . . . .
H6A H 0.936535 0.797799 0.725232 0.019 Uiso 1 1 calc R U . . .
H6AB H 1.054346 0.717605 0.742394 0.019 Uiso 1 1 calc R U . . .
C7 C 0.7610(3) 0.6902(3) 0.7978(3) 0.0273(8) Uani 1 1 d . . . . .
H7A H 0.717266 0.743892 0.760107 0.033 Uiso 1 1 calc R U . . .
H7AB H 0.693702 0.625574 0.792438 0.033 Uiso 1 1 calc R U . . .
C8 C 0.8137(4) 0.7524(4) 0.9024(3) 0.0345(9) Uani 1 1 d . . . . .
H8 H 0.737465 0.780031 0.927547 0.041 Uiso 1 1 calc R U . . .
C9 C 0.8836(4) 0.6720(4) 0.9619(3) 0.0375(10) Uani 1 1 d . . . . .
H9A H 0.917336 0.713251 1.029214 0.045 Uiso 1 1 calc R U . . .
H9AB H 0.819639 0.605960 0.959143 0.045 Uiso 1 1 calc R U . . .
C10 C 0.9132(4) 0.8561(3) 0.9089(3) 0.0291(8) Uani 1 1 d . . . . .
H10A H 0.946879 0.897801 0.976046 0.035 Uiso 1 1 calc R U . . .
H10B H 0.867592 0.909521 0.871729 0.035 Uiso 1 1 calc R U . . .
C11 C 0.8228(3) 0.5791(3) 0.6539(2) 0.0162(6) Uani 1 1 d . . . . .
C12 C 0.7062(3) 0.5029(3) 0.6253(2) 0.0221(7) Uani 1 1 d . . . . .
H12 H 0.659477 0.491946 0.671169 0.027 Uiso 1 1 calc R U . . .
C13 C 0.6565(3) 0.4425(3) 0.5315(2) 0.0218(7) Uani 1 1 d . . . . .
H13 H 0.576594 0.391772 0.514717 0.026 Uiso 1 1 calc R U . . .
C14 C 0.7220(3) 0.4553(3) 0.4617(2) 0.0166(6) Uani 1 1 d . . . . .
C15 C 0.8373(3) 0.5314(3) 0.4894(2) 0.0241(7) Uani 1 1 d . . . . .
H15 H 0.883263 0.543017 0.443278 0.029 Uiso 1 1 calc R U . . .
C16 C 0.8872(3) 0.5912(3) 0.5834(2) 0.0245(7) Uani 1 1 d . . . . .
H16 H 0.967261 0.641699 0.600010 0.029 Uiso 1 1 calc R U . . .
C17 C 0.6717(3) 0.3936(3) 0.3603(2) 0.0163(6) Uani 1 1 d . . . . .
C18 C 0.6382(3) 0.2742(3) 0.3339(2) 0.0188(6) Uani 1 1 d . . . . .
C19 C 0.5953(3) 0.2195(3) 0.2384(2) 0.0203(6) Uani 1 1 d . . . . .
H19 H 0.571565 0.138759 0.220805 0.024 Uiso 1 1 calc R U . . .
C20 C 0.5872(3) 0.2835(3) 0.1688(2) 0.0186(6) Uani 1 1 d . . . . .
H20 H 0.556969 0.245588 0.103646 0.022 Uiso 1 1 calc R U . . .
C21 C 0.6221(3) 0.4010(3) 0.1920(2) 0.0174(6) Uani 1 1 d . . . . .
C22 C 0.6635(3) 0.4544(3) 0.2881(2) 0.0178(6) Uani 1 1 d . . . . .
H22 H 0.687001 0.535165 0.305095 0.021 Uiso 1 1 calc R U . . .
C23 C 0.6454(5) 0.0944(3) 0.3823(3) 0.0405(10) Uani 1 1 d . . . . .
H23A H 0.555433 0.062711 0.343885 0.061 Uiso 1 1 calc R U . . .
H23B H 0.665898 0.064019 0.440435 0.061 Uiso 1 1 calc R U . . .
H23C H 0.710226 0.072477 0.345622 0.061 Uiso 1 1 calc R U . . .
C24 C 0.6242(4) 0.4665(3) 0.1144(2) 0.0229(7) Uani 1 1 d . . . . .
H24A H 0.716675 0.475051 0.108000 0.027 Uiso 1 1 calc R U . . .
H24B H 0.568055 0.419799 0.053414 0.027 Uiso 1 1 calc R U . . .
C25 C 0.5765(3) 0.5844(3) 0.1294(2) 0.0186(6) Uani 1 1 d . . . . .
C26 C 0.6558(3) 0.6799(3) 0.1255(2) 0.0183(6) Uani 1 1 d . . . . .
H26 H 0.743099 0.670832 0.118196 0.022 Uiso 1 1 calc R U . . .
C27 C 0.6122(3) 0.7887(3) 0.1320(2) 0.0168(6) Uani 1 1 d . . . . .
C28 C 0.4840(3) 0.8015(3) 0.1446(2) 0.0196(6) Uani 1 1 d . . . . .
C29 C 0.4035(3) 0.7067(3) 0.1500(2) 0.0227(7) Uani 1 1 d . . . . .
H29 H 0.316881 0.715497 0.158851 0.027 Uiso 1 1 calc R U . . .
C30 C 0.4501(4) 0.5998(3) 0.1423(2) 0.0216(7) Uani 1 1 d . . . . .
H30 H 0.394596 0.535781 0.146011 0.026 Uiso 1 1 calc R U . . .
C31 C 0.3360(4) 0.9331(3) 0.1912(3) 0.0268(7) Uani 1 1 d . . . . .
H31A H 0.328967 1.015802 0.203845 0.040 Uiso 1 1 calc R U . . .
H31B H 0.348556 0.906109 0.250808 0.040 Uiso 1 1 calc R U . . .
H31C H 0.254117 0.892702 0.145707 0.040 Uiso 1 1 calc R U . . .
C32 C 0.7019(3) 0.8888(3) 0.1294(2) 0.0185(6) Uani 1 1 d . . . . .
C33 C 0.8289(4) 0.9140(3) 0.1909(3) 0.0267(8) Uani 1 1 d . . . . .
H33 H 0.858270 0.866389 0.234560 0.032 Uiso 1 1 calc R U . . .
C34 C 0.9134(4) 1.0072(3) 0.1897(3) 0.0279(8) Uani 1 1 d . . . . .
H34 H 1.000295 1.021411 0.231766 0.033 Uiso 1 1 calc R U . . .
C35 C 0.8741(3) 1.0809(3) 0.1281(2) 0.0178(6) Uani 1 1 d . . . . .
C36 C 0.7482(3) 1.0536(3) 0.0651(2) 0.0170(6) Uani 1 1 d . . . . .
H36 H 0.719243 1.100565 0.020874 0.020 Uiso 1 1 calc R U . . .
C37 C 0.6637(3) 0.9594(3) 0.0653(2) 0.0170(6) Uani 1 1 d . . . . .
H37 H 0.578585 0.942778 0.020948 0.020 Uiso 1 1 calc R U . . .
C38 C 0.3597(4) 0.2153(3) 0.4780(3) 0.0316(8) Uani 1 1 d . . . . .
H38A H 0.434122 0.225273 0.448349 0.038 Uiso 1 1 calc R U . . .
H38B H 0.304413 0.279148 0.469569 0.038 Uiso 1 1 calc R U . . .
C39 C 0.9073(7) 0.2756(5) 0.6033(4) 0.0615(16) Uani 1 1 d . . . . .
H39A H 0.953206 0.354644 0.621209 0.074 Uiso 1 1 calc R U . . .
H39B H 0.820308 0.275909 0.557697 0.074 Uiso 1 1 calc R U . . .
O1 O 0.6523(3) 0.2168(2) 0.40720(17) 0.0278(6) Uani 1 1 d . . . . .
O2 O 0.4470(2) 0.9106(2) 0.15247(18) 0.0250(5) Uani 1 1 d . . . . .
Br1 Br 0.25304(4) 0.07256(3) 0.41324(3) 0.03181(12) Uani 1 1 d . . . . .
Br2 Br 0.43155(5) 0.22434(4) 0.61158(3) 0.03890(13) Uani 1 1 d . . . . .
Br3 Br 1.01153(6) 0.17610(5) 0.54179(4) 0.05252(16) Uani 1 1 d . . . . .
Br4 Br 0.87649(7) 0.23392(5) 0.71298(5) 0.0663(2) Uani 1 1 d . . . . .

loop_
_atom_site_aniso_label
_atom_site_aniso_U_11
_atom_site_aniso_U_22
_atom_site_aniso_U_33
_atom_site_aniso_U_23
_atom_site_aniso_U_13
_atom_site_aniso_U_12
C1 0.0187(14) 0.0133(14) 0.0150(14) -0.0022(12) 0.0042(11) -0.0028(11)
C2 0.0305(17) 0.0149(15) 0.0163(15) 0.0022(12) 0.0034(13) -0.0057(13)
C3 0.041(2) 0.0229(18) 0.0161(16) 0.0046(14) 0.0028(14) -0.0098(15)
C4 0.0296(17) 0.0165(16) 0.0139(14) 0.0020(12) 0.0004(12) -0.0047(13)
C5 0.0194(14) 0.0141(15) 0.0158(14) -0.0004(12) 0.0016(12) -0.0010(12)
C6 0.0181(14) 0.0118(14) 0.0146(14) 0.0005(12) 0.0019(11) -0.0013(11)
C7 0.0212(16) 0.0264(18) 0.0293(18) -0.0090(15) 0.0110(14) -0.0052(14)
C8 0.0298(18) 0.035(2) 0.033(2) -0.0176(17) 0.0187(16) -0.0089(16)
C9 0.048(2) 0.040(2) 0.0179(17) -0.0066(16) 0.0142(16) -0.0213(19)
C10 0.0271(17) 0.0223(18) 0.0309(19) -0.0116(15) 0.0087(15) -0.0008(14)
C11 0.0188(14) 0.0125(14) 0.0145(14) -0.0002(12) 0.0021(11) 0.0000(11)
C12 0.0252(16) 0.0229(17) 0.0166(15) 0.0007(13) 0.0070(13) -0.0060(13)
C13 0.0241(16) 0.0192(16) 0.0181(15) -0.0004(13) 0.0034(13) -0.0059(13)
C14 0.0222(15) 0.0124(14) 0.0127(14) 0.0018(11) 0.0011(11) 0.0006(12)
C15 0.0272(17) 0.0265(18) 0.0176(16) 0.0008(14) 0.0094(13) -0.0061(14)
C16 0.0226(16) 0.0271(18) 0.0196(16) -0.0024(14) 0.0062(13) -0.0092(13)
C17 0.0196(14) 0.0141(15) 0.0136(14) 0.0011(12) 0.0030(11) 0.0007(11)
C18 0.0255(16) 0.0143(15) 0.0169(15) 0.0053(12) 0.0049(12) 0.0014(12)
C19 0.0282(16) 0.0103(14) 0.0210(16) 0.0002(12) 0.0074(13) -0.0031(12)
C20 0.0250(15) 0.0150(15) 0.0135(14) -0.0018(12) 0.0051(12) -0.0008(12)
C21 0.0232(15) 0.0147(15) 0.0145(14) 0.0032(12) 0.0055(12) 0.0018(12)
C22 0.0247(15) 0.0104(14) 0.0165(15) 0.0003(12) 0.0043(12) -0.0011(12)
C23 0.072(3) 0.0123(17) 0.032(2) 0.0090(15) 0.002(2) -0.0029(18)
C24 0.0400(19) 0.0143(16) 0.0155(15) 0.0034(12) 0.0094(14) 0.0028(14)
C25 0.0308(17) 0.0137(15) 0.0102(13) 0.0024(11) 0.0038(12) 0.0010(12)
C26 0.0232(15) 0.0172(16) 0.0134(14) 0.0033(12) 0.0027(12) 0.0016(12)
C27 0.0225(15) 0.0139(15) 0.0114(13) 0.0027(11) 0.0004(11) 0.0000(12)
C28 0.0266(16) 0.0171(16) 0.0146(14) 0.0039(12) 0.0034(12) 0.0042(13)
C29 0.0236(16) 0.0255(18) 0.0199(16) 0.0066(13) 0.0067(13) 0.0011(13)
C30 0.0313(17) 0.0165(16) 0.0161(15) 0.0039(12) 0.0052(13) -0.0026(13)
C31 0.0280(17) 0.0278(19) 0.0237(17) 0.0011(14) 0.0072(14) 0.0085(15)
C32 0.0235(15) 0.0126(15) 0.0166(14) 0.0009(12) 0.0020(12) 0.0011(12)
C33 0.0302(18) 0.0168(16) 0.0268(18) 0.0089(14) -0.0077(14) 0.0003(14)
C34 0.0257(17) 0.0199(17) 0.0292(18) 0.0082(15) -0.0105(14) -0.0030(14)
C35 0.0200(15) 0.0114(14) 0.0183(15) 0.0002(12) 0.0006(12) 0.0012(12)
C36 0.0209(15) 0.0138(15) 0.0150(14) 0.0023(12) 0.0027(12) 0.0033(12)
C37 0.0180(14) 0.0138(15) 0.0161(14) 0.0013(12) 0.0002(11) 0.0015(11)
C38 0.041(2) 0.0253(19) 0.0242(18) 0.0029(15) 0.0041(15) -0.0047(16)
C39 0.107(5) 0.044(3) 0.044(3) 0.020(2) 0.023(3) 0.040(3)
O1 0.0510(16) 0.0120(11) 0.0194(12) 0.0058(9) 0.0059(11) -0.0002(10)
O2 0.0286(12) 0.0202(12) 0.0295(13) 0.0073(10) 0.0109(10) 0.0075(10)
Br1 0.0404(2) 0.0275(2) 0.02215(19) 0.00387(15) 0.00060(15) -0.00214(16)
Br2 0.0505(3) 0.0341(2) 0.0231(2) 0.00294(17) -0.00405(17) 0.00083(19)
Br3 0.0699(4) 0.0441(3) 0.0556(3) 0.0165(2) 0.0337(3) 0.0098(2)
Br4 0.0937(5) 0.0386(3) 0.0992(5) 0.0275(3) 0.0728(4) 0.0240(3)

loop_
_atom_type_symbol
_atom_type_description
_atom_type_scat_dispersion_real
_atom_type_scat_dispersion_imag
_atom_type_scat_source
C C 0.0181 0.0091 'International Tables Vol C Tables 4.2.6.8 and 6.1.1.4'
H H 0.0000 0.0000 'International Tables Vol C Tables 4.2.6.8 and 6.1.1.4'
O O 0.0492 0.0322 'International Tables Vol C Tables 4.2.6.8 and 6.1.1.4'
Br Br -0.6763 1.2805 'International Tables Vol C Tables 4.2.6.8 and 6.1.1.4'

loop_
_geom_angle_atom_site_label_1
_geom_angle_atom_site_label_2
_geom_angle_atom_site_label_3
_geom_angle
_geom_angle_site_symmetry_1
_geom_angle_site_symmetry_3
_geom_angle_publ_flag
C11 C1 C6 111.2(3) . . ?
C11 C1 C7 110.6(3) . . ?
C6 C1 C7 108.4(3) . . ?
C11 C1 C2 110.3(3) . . ?
C6 C1 C2 107.5(2) . . ?
C7 C1 C2 108.7(3) . . ?
C3 C2 C1 110.3(3) . . ?
C3 C2 H2A 109.6 . . ?
C1 C2 H2A 109.6 . . ?
C3 C2 H2AB 109.6 . . ?
C1 C2 H2AB 109.6 . . ?
H2A C2 H2AB 108.1 . . ?
C9 C3 C2 109.7(3) . . ?
C9 C3 C4 109.1(3) . . ?
C2 C3 C4 110.0(3) . . ?
C9 C3 H3 109.3 . . ?
C2 C3 H3 109.3 . . ?
C4 C3 H3 109.3 . . ?
C5 C4 C3 110.5(3) . . ?
C5 C4 H4A 109.5 . . ?
C3 C4 H4A 109.5 . . ?
C5 C4 H4AB 109.5 . . ?
C3 C4 H4AB 109.5 . . ?
H4A C4 H4AB 108.1 . . ?
C35 C5 C4 112.9(3) 2_776 . ?
C35 C5 C10 109.8(3) 2_776 . ?
C4 C5 C10 107.6(3) . . ?
C35 C5 C6 109.3(3) 2_776 . ?
C4 C5 C6 107.4(3) . . ?
C10 C5 C6 109.8(3) . . ?
C1 C6 C5 112.2(3) . . ?
C1 C6 H6A 109.2 . . ?
C5 C6 H6A 109.2 . . ?
C1 C6 H6AB 109.2 . . ?
C5 C6 H6AB 109.2 . . ?
H6A C6 H6AB 107.9 . . ?
C8 C7 C1 110.6(3) . . ?
C8 C7 H7A 109.5 . . ?
C1 C7 H7A 109.5 . . ?
C8 C7 H7AB 109.5 . . ?
C1 C7 H7AB 109.5 . . ?
H7A C7 H7AB 108.1 . . ?
C9 C8 C7 110.6(3) . . ?
C9 C8 C10 109.4(3) . . ?
C7 C8 C10 108.8(3) . . ?
C9 C8 H8 109.3 . . ?
C7 C8 H8 109.3 . . ?
C10 C8 H8 109.3 . . ?
C3 C9 C8 109.3(3) . . ?
C3 C9 H9A 109.8 . . ?
C8 C9 H9A 109.8 . . ?
C3 C9 H9AB 109.8 . . ?
C8 C9 H9AB 109.8 . . ?
H9A C9 H9AB 108.3 . . ?
C8 C10 C5 110.1(3) . . ?
C8 C10 H10A 109.6 . . ?
C5 C10 H10A 109.6 . . ?
C8 C10 H10B 109.6 . . ?
C5 C10 H10B 109.6 . . ?
H10A C10 H10B 108.1 . . ?
C16 C11 C12 116.4(3) . . ?
C16 C11 C1 122.6(3) . . ?
C12 C11 C1 121.0(3) . . ?
C13 C12 C11 121.9(3) . . ?
C13 C12 H12 119.1 . . ?
C11 C12 H12 119.1 . . ?
C12 C13 C14 121.1(3) . . ?
C12 C13 H13 119.4 . . ?
C14 C13 H13 119.4 . . ?
C15 C14 C13 117.3(3) . . ?
C15 C14 C17 119.7(3) . . ?
C13 C14 C17 123.0(3) . . ?
C14 C15 C16 121.4(3) . . ?
C14 C15 H15 119.3 . . ?
C16 C15 H15 119.3 . . ?
C15 C16 C11 121.8(3) . . ?
C15 C16 H16 119.1 . . ?
C11 C16 H16 119.1 . . ?
C22 C17 C18 118.0(3) . . ?
C22 C17 C14 119.7(3) . . ?
C18 C17 C14 122.2(3) . . ?
O1 C18 C19 123.3(3) . . ?
O1 C18 C17 116.2(3) . . ?
C19 C18 C17 120.4(3) . . ?
C20 C19 C18 119.6(3) . . ?
C20 C19 H19 120.2 . . ?
C18 C19 H19 120.2 . . ?
C21 C20 C19 121.6(3) . . ?
C21 C20 H20 119.2 . . ?
C19 C20 H20 119.2 . . ?
C20 C21 C22 117.8(3) . . ?
C20 C21 C24 120.2(3) . . ?
C22 C21 C24 121.8(3) . . ?
C21 C22 C17 122.4(3) . . ?
C21 C22 H22 118.8 . . ?
C17 C22 H22 118.8 . . ?
O1 C23 H23A 109.5 . . ?
O1 C23 H23B 109.5 . . ?
H23A C23 H23B 109.5 . . ?
O1 C23 H23C 109.5 . . ?
H23A C23 H23C 109.5 . . ?
H23B C23 H23C 109.5 . . ?
C25 C24 C21 115.8(3) . . ?
C25 C24 H24A 108.3 . . ?
C21 C24 H24A 108.3 . . ?
C25 C24 H24B 108.3 . . ?
C21 C24 H24B 108.3 . . ?
H24A C24 H24B 107.4 . . ?
C26 C25 C30 117.9(3) . . ?
C26 C25 C24 120.5(3) . . ?
C30 C25 C24 121.5(3) . . ?
C25 C26 C27 122.5(3) . . ?
C25 C26 H26 118.7 . . ?
C27 C26 H26 118.7 . . ?
C26 C27 C28 118.2(3) . . ?
C26 C27 C32 120.5(3) . . ?
C28 C27 C32 121.2(3) . . ?
O2 C28 C29 124.0(3) . . ?
O2 C28 C27 115.9(3) . . ?
C29 C28 C27 120.0(3) . . ?
C30 C29 C28 119.9(3) . . ?
C30 C29 H29 120.0 . . ?
C28 C29 H29 120.0 . . ?
C29 C30 C25 121.3(3) . . ?
C29 C30 H30 119.3 . . ?
C25 C30 H30 119.3 . . ?
O2 C31 H31A 109.5 . . ?
O2 C31 H31B 109.5 . . ?
H31A C31 H31B 109.5 . . ?
O2 C31 H31C 109.5 . . ?
H31A C31 H31C 109.5 . . ?
H31B C31 H31C 109.5 . . ?
C33 C32 C37 117.6(3) . . ?
C33 C32 C27 120.5(3) . . ?
C37 C32 C27 122.0(3) . . ?
C34 C33 C32 121.1(3) . . ?
C34 C33 H33 119.4 . . ?
C32 C33 H33 119.4 . . ?
C33 C34 C35 121.6(3) . . ?
C33 C34 H34 119.2 . . ?
C35 C34 H34 119.2 . . ?
C36 C35 C34 116.9(3) . . ?
C36 C35 C5 122.9(3) . 2_776 ?
C34 C35 C5 120.2(3) . 2_776 ?
C37 C36 C35 121.6(3) . . ?
C37 C36 H36 119.2 . . ?
C35 C36 H36 119.2 . . ?
C36 C37 C32 121.1(3) . . ?
C36 C37 H37 119.5 . . ?
C32 C37 H37 119.5 . . ?
Br2 C38 Br1 113.2(2) . . ?
Br2 C38 H38A 108.9 . . ?
Br1 C38 H38A 108.9 . . ?
Br2 C38 H38B 108.9 . . ?
Br1 C38 H38B 108.9 . . ?
H38A C38 H38B 107.8 . . ?
Br4 C39 Br3 113.7(2) . . ?
Br4 C39 H39A 108.8 . . ?
Br3 C39 H39A 108.8 . . ?
Br4 C39 H39B 108.8 . . ?
Br3 C39 H39B 108.8 . . ?
H39A C39 H39B 107.7 . . ?
C18 O1 C23 117.0(3) . . ?
C28 O2 C31 117.0(3) . . ?

loop_
_geom_bond_atom_site_label_1
_geom_bond_atom_site_label_2
_geom_bond_distance
_geom_bond_site_symmetry_2
_geom_bond_publ_flag
C1 C11 1.529(4) . ?
C1 C6 1.538(4) . ?
C1 C7 1.544(4) . ?
C1 C2 1.545(5) . ?
C2 C3 1.535(5) . ?
C2 H2A 0.9900 . ?
C2 H2AB 0.9900 . ?
C3 C9 1.523(6) . ?
C3 C4 1.540(5) . ?
C3 H3 1.0000 . ?
C4 C5 1.540(5) . ?
C4 H4A 0.9900 . ?
C4 H4AB 0.9900 . ?
C5 C35 1.527(4) 2_776 ?
C5 C10 1.543(5) . ?
C5 C6 1.546(4) . ?
C6 H6A 0.9900 . ?
C6 H6AB 0.9900 . ?
C7 C8 1.533(5) . ?
C7 H7A 0.9900 . ?
C7 H7AB 0.9900 . ?
C8 C9 1.526(7) . ?
C8 C10 1.541(5) . ?
C8 H8 1.0000 . ?
C9 H9A 0.9900 . ?
C9 H9AB 0.9900 . ?
C10 H10A 0.9900 . ?
C10 H10B 0.9900 . ?
C11 C16 1.395(5) . ?
C11 C12 1.397(4) . ?
C12 C13 1.392(5) . ?
C12 H12 0.9500 . ?
C13 C14 1.396(5) . ?
C13 H13 0.9500 . ?
C14 C15 1.387(5) . ?
C14 C17 1.490(4) . ?
C15 C16 1.393(5) . ?
C15 H15 0.9500 . ?
C16 H16 0.9500 . ?
C17 C22 1.395(4) . ?
C17 C18 1.404(4) . ?
C18 O1 1.377(4) . ?
C18 C19 1.389(5) . ?
C19 C20 1.389(5) . ?
C19 H19 0.9500 . ?
C20 C21 1.384(4) . ?
C20 H20 0.9500 . ?
C21 C22 1.393(4) . ?
C21 C24 1.515(4) . ?
C22 H22 0.9500 . ?
C23 O1 1.430(4) . ?
C23 H23A 0.9800 . ?
C23 H23B 0.9800 . ?
C23 H23C 0.9800 . ?
C24 C25 1.514(5) . ?
C24 H24A 0.9900 . ?
C24 H24B 0.9900 . ?
C25 C26 1.388(5) . ?
C25 C30 1.390(5) . ?
C26 C27 1.394(5) . ?
C26 H26 0.9500 . ?
C27 C28 1.403(5) . ?
C27 C32 1.485(4) . ?
C28 O2 1.372(4) . ?
C28 C29 1.395(5) . ?
C29 C30 1.386(5) . ?
C29 H29 0.9500 . ?
C30 H30 0.9500 . ?
C31 O2 1.425(4) . ?
C31 H31A 0.9800 . ?
C31 H31B 0.9800 . ?
C31 H31C 0.9800 . ?
C32 C33 1.389(5) . ?
C32 C37 1.394(4) . ?
C33 C34 1.384(5) . ?
C33 H33 0.9500 . ?
C34 C35 1.396(5) . ?
C34 H34 0.9500 . ?
C35 C36 1.390(4) . ?
C36 C37 1.388(5) . ?
C36 H36 0.9500 . ?
C37 H37 0.9500 . ?
C38 Br2 1.919(4) . ?
C38 Br1 1.921(4) . ?
C38 H38A 0.9900 . ?
C38 H38B 0.9900 . ?
C39 Br4 1.882(5) . ?
C39 Br3 1.904(5) . ?
C39 H39A 0.9900 . ?
C39 H39B 0.9900 . ?

loop_
_geom_torsion_atom_site_label_1
_geom_torsion_atom_site_label_2
_geom_torsion_atom_site_label_3
_geom_torsion_atom_site_label_4
_geom_torsion
_geom_torsion_site_symmetry_1
_geom_torsion_site_symmetry_2
_geom_torsion_site_symmetry_3
_geom_torsion_site_symmetry_4
_geom_torsion_publ_flag
C11 C1 C2 C3 -179.7(3) . . . . ?
C6 C1 C2 C3 58.9(3) . . . . ?
C7 C1 C2 C3 -58.3(3) . . . . ?
C1 C2 C3 C9 60.6(4) . . . . ?
C1 C2 C3 C4 -59.5(4) . . . . ?
C9 C3 C4 C5 -60.9(4) . . . . ?
C2 C3 C4 C5 59.5(4) . . . . ?
C3 C4 C5 C35 -179.0(3) . . . 2_776 ?
C3 C4 C5 C10 59.7(3) . . . . ?
C3 C4 C5 C6 -58.5(3) . . . . ?
C11 C1 C6 C5 178.6(3) . . . . ?
C7 C1 C6 C5 56.8(3) . . . . ?
C2 C1 C6 C5 -60.6(3) . . . . ?
C35 C5 C6 C1 -176.8(3) 2_776 . . . ?
C4 C5 C6 C1 60.4(3) . . . . ?
C10 C5 C6 C1 -56.3(4) . . . . ?
C11 C1 C7 C8 178.3(3) . . . . ?
C6 C1 C7 C8 -59.6(4) . . . . ?
C2 C1 C7 C8 57.1(4) . . . . ?
C1 C7 C8 C9 -58.3(4) . . . . ?
C1 C7 C8 C10 61.9(4) . . . . ?
C2 C3 C9 C8 -60.2(4) . . . . ?
C4 C3 C9 C8 60.4(4) . . . . ?
C7 C8 C9 C3 59.3(4) . . . . ?
C10 C8 C9 C3 -60.6(4) . . . . ?
C9 C8 C10 C5 60.8(4) . . . . ?
C7 C8 C10 C5 -60.2(4) . . . . ?
C35 C5 C10 C8 177.3(3) 2_776 . . . ?
C4 C5 C10 C8 -59.4(4) . . . . ?
C6 C5 C10 C8 57.2(4) . . . . ?
C6 C1 C11 C16 17.1(4) . . . . ?
C7 C1 C11 C16 137.5(3) . . . . ?
C2 C1 C11 C16 -102.2(4) . . . . ?
C6 C1 C11 C12 -163.4(3) . . . . ?
C7 C1 C11 C12 -43.0(4) . . . . ?
C2 C1 C11 C12 77.4(4) . . . . ?
C16 C11 C12 C13 -0.2(5) . . . . ?
C1 C11 C12 C13 -179.7(3) . . . . ?
C11 C12 C13 C14 0.3(5) . . . . ?
C12 C13 C14 C15 -0.8(5) . . . . ?
C12 C13 C14 C17 -179.3(3) . . . . ?
C13 C14 C15 C16 1.1(5) . . . . ?
C17 C14 C15 C16 179.7(3) . . . . ?
C14 C15 C16 C11 -1.1(6) . . . . ?
C12 C11 C16 C15 0.6(5) . . . . ?
C1 C11 C16 C15 -179.9(3) . . . . ?
C15 C14 C17 C22 -46.9(4) . . . . ?
C13 C14 C17 C22 131.5(3) . . . . ?
C15 C14 C17 C18 129.7(4) . . . . ?
C13 C14 C17 C18 -51.9(5) . . . . ?
C22 C17 C18 O1 177.7(3) . . . . ?
C14 C17 C18 O1 1.0(5) . . . . ?
C22 C17 C18 C19 -1.5(5) . . . . ?
C14 C17 C18 C19 -178.1(3) . . . . ?
O1 C18 C19 C20 -178.3(3) . . . . ?
C17 C18 C19 C20 0.8(5) . . . . ?
C18 C19 C20 C21 0.6(5) . . . . ?
C19 C20 C21 C22 -1.3(5) . . . . ?
C19 C20 C21 C24 174.4(3) . . . . ?
C20 C21 C22 C17 0.6(5) . . . . ?
C24 C21 C22 C17 -175.0(3) . . . . ?
C18 C17 C22 C21 0.8(5) . . . . ?
C14 C17 C22 C21 177.5(3) . . . . ?
C20 C21 C24 C25 142.5(3) . . . . ?
C22 C21 C24 C25 -42.0(5) . . . . ?
C21 C24 C25 C26 126.4(3) . . . . ?
C21 C24 C25 C30 -57.1(4) . . . . ?
C30 C25 C26 C27 -1.4(5) . . . . ?
C24 C25 C26 C27 175.2(3) . . . . ?
C25 C26 C27 C28 1.2(5) . . . . ?
C25 C26 C27 C32 178.7(3) . . . . ?
C26 C27 C28 O2 178.7(3) . . . . ?
C32 C27 C28 O2 1.1(4) . . . . ?
C26 C27 C28 C29 -0.2(4) . . . . ?
C32 C27 C28 C29 -177.8(3) . . . . ?
O2 C28 C29 C30 -179.2(3) . . . . ?
C27 C28 C29 C30 -0.4(5) . . . . ?
C28 C29 C30 C25 0.1(5) . . . . ?
C26 C25 C30 C29 0.8(5) . . . . ?
C24 C25 C30 C29 -175.8(3) . . . . ?
C26 C27 C32 C33 -52.5(4) . . . . ?
C28 C27 C32 C33 125.0(4) . . . . ?
C26 C27 C32 C37 126.5(3) . . . . ?
C28 C27 C32 C37 -56.0(4) . . . . ?
C37 C32 C33 C34 1.3(5) . . . . ?
C27 C32 C33 C34 -179.7(3) . . . . ?
C32 C33 C34 C35 1.2(6) . . . . ?
C33 C34 C35 C36 -2.7(6) . . . . ?
C33 C34 C35 C5 178.6(3) . . . 2_776 ?
C34 C35 C36 C37 1.9(5) . . . . ?
C5 C35 C36 C37 -179.4(3) 2_776 . . . ?
C35 C36 C37 C32 0.5(5) . . . . ?
C33 C32 C37 C36 -2.1(5) . . . . ?
C27 C32 C37 C36 178.9(3) . . . . ?
C19 C18 O1 C23 11.6(5) . . . . ?
C17 C18 O1 C23 -167.5(3) . . . . ?
C29 C28 O2 C31 16.0(5) . . . . ?
C27 C28 O2 C31 -162.9(3) . . . . ?
